data_2300753
loop_
_publ_author_name
'Scatena, Rebecca'
'Manson, Zachary E.'
'Villa, Danielle Y.'
'Manson, Jamie L.'
'Allan, David R.'
'Goddard, Paul A.'
'Johnson, Roger D.'

_publ_section_title
;
 Electron-density analysis of halide...halide through-space magnetic
 exchange
;
_journal_issue 2
_journal_name_full 'Journal of Applied Crystallography'
_journal_page_first 363
_journal_page_last 373
_journal_paper_doi 10.1107/S1600576725000536
_journal_volume 58
_journal_year 2025
_chemical_formula_moiety '0.25(C28 H36 I2 N4 Ni)'
_chemical_formula_sum 'C7 H9 I0.5 N Ni0.25'
_chemical_formula_weight 185.282
_space_group_crystal_system tetragonal
_space_group_IT_number 126
_space_group_name_Hall '-P 4a 2bc'
_space_group_name_H-M_alt 'P 4/n n c :2'
_symmetry_Int_Tables_number 126
_atom_sites_solution_primary dual
_audit_creation_date 2024-10-07
_audit_creation_method
;
Olex2 1.5
(compiled 2024.02.16 svn.r378c4104 for OlexSys, GUI svn.r6928)
;
_cell_angle_alpha 90
_cell_angle_beta 90
_cell_angle_gamma 90
_cell_formula_units_Z 8
_cell_length_a 12.0231
_cell_length_b 12.0231
_cell_length_c 9.9896
_cell_measurement_reflns_used 98354
_cell_measurement_temperature 100
_cell_measurement_theta_max 53.79873556464521
_cell_measurement_theta_min 2.316174643601404
_cell_volume 1444.046
_computing_molecular_graphics 'Olex2 1.5 (Dolomanov et al., 2009)'
_computing_publication_material 'Olex2 1.5 (Dolomanov et al., 2009)'
_computing_structure_refinement 'olex2.refine 1.5 (Bourhis et al., 2015)'
_computing_structure_solution 'SHELXT 2018/2 (Sheldrick, 2018)'
_diffrn_ambient_temperature 100
_diffrn_detector 'Photon counting pixel array'
_diffrn_detector_type 'Dectris PILATUS 2M'
_diffrn_measured_fraction_theta_full 0.9985
_diffrn_measured_fraction_theta_max 0.9994
_diffrn_measurement_device 'Fixed \c 3-circle diffractometer'
_diffrn_measurement_device_type 'Fluid Film Devices'
_diffrn_measurement_method 'shutterless scans'
_diffrn_radiation_type synchrotron
_diffrn_radiation_wavelength 0.68890
_diffrn_reflns_av_R_equivalents 0.0578
_diffrn_reflns_av_unetI/netI 0.0110
_diffrn_reflns_Laue_measured_fraction_full 0.9985
_diffrn_reflns_Laue_measured_fraction_max 0.9994
_diffrn_reflns_limit_h_max 29
_diffrn_reflns_limit_h_min -29
_diffrn_reflns_limit_k_max 29
_diffrn_reflns_limit_k_min -28
_diffrn_reflns_limit_l_max 24
_diffrn_reflns_limit_l_min -24
_diffrn_reflns_number 236805
_diffrn_reflns_point_group_measured_fraction_full 0.9985
_diffrn_reflns_point_group_measured_fraction_max 0.9994
_diffrn_reflns_theta_full 24.4148
_diffrn_reflns_theta_max 35.03
_diffrn_reflns_theta_min 2.32
_diffrn_source Synchrotron
_diffrn_source_type 'Diamond Light Source Beamline I19-1'
_exptl_absorpt_coefficient_mu 2.621
_exptl_absorpt_correction_T_max 1.0
_exptl_absorpt_correction_T_min 0.9476121068048929
_exptl_absorpt_correction_type empirical
_exptl_absorpt_process_details
;
DIALS 3.10.2-1-g02720afcd-release
Scaling & analysis of unmerged intensities, absorption correction using spherical harmonics
;
_exptl_crystal_colour green
_exptl_crystal_density_diffrn 1.704
_exptl_crystal_description octahedral
_exptl_crystal_F_000 731.087
_exptl_crystal_size_max 0.080
_exptl_crystal_size_mid 0.060
_exptl_crystal_size_min 0.060
_refine_diff_density_max 0.3492
_refine_diff_density_min -0.3652
_refine_diff_density_rms 0.0400
_refine_ls_d_res_high 0.6001
_refine_ls_d_res_low 8.5016
_refine_ls_goodness_of_fit_ref 1.0444
_refine_ls_hydrogen_treatment constr
_refine_ls_matrix_type full
_refine_ls_number_constraints 0
_refine_ls_number_parameters 84
_refine_ls_number_reflns 1764
_refine_ls_number_restraints 0
_refine_ls_restrained_S_all 1.0444
_refine_ls_R_factor_all 0.0082
_refine_ls_R_factor_gt 0.0078
_refine_ls_shift/su_max 0.0007
_refine_ls_shift/su_mean 0.0001
_refine_ls_structure_factor_coef Fsqd
_refine_ls_weighting_details 'w=1/[\s^2^(Fo^2^)+(0.0052P)^2^+0.2242P] where P=(Fo^2^+2Fc^2^)/3'
_refine_ls_weighting_scheme calc
_refine_ls_wR_factor_gt 0.0194
_refine_ls_wR_factor_ref 0.0196
_reflns_Friedel_coverage 0.0
_reflns_limit_h_max 20
_reflns_limit_h_min 0
_reflns_limit_k_max 14
_reflns_limit_k_min 0
_reflns_limit_l_max 16
_reflns_limit_l_min 0
_reflns_number_gt 1674
_reflns_number_total 1764
_reflns_threshold_expression I>=2u(I)
_cod_data_source_file NiI2lut4_HAR.cif
_cod_data_source_block NiI2lut4_HAR
_cod_depositor_comments 'Adding full bibliography for 2300750--2300753.cif.'
_cod_original_cell_volume 1444.045965
_cod_original_sg_symbol_H-M 'P 4/n n c'
_cod_original_formula_sum 'C7 H9 I0.50 N Ni0.25'
_cod_database_code 2300753
_olex2_refinement_description
;
1. Fixed Uiso
 At 1.2 times of:
  All C(H) groups
 At 1.5 times of:
  All C(H,H,H) groups
;
_olex2_refine_details
;
Refinement using NoSpherA2, an implementation of
NOn-SPHERical Atom-form-factors in Olex2.
Please cite:
F. Kleemiss et al. Chem. Sci. DOI 10.1039/D0SC05526C - 2021
NoSpherA2 implementation of HAR makes use of
tailor-made aspherical atomic form factors calculated
on-the-fly from a Hirshfeld-partitioned electron density (ED) - not from
spherical-atom form factors.

The ED is calculated from a gaussian basis set single determinant SCF
wavefunction - either Hartree-Fock or DFT using selected funtionals
 - for a fragment of the crystal.
This fragment can be embedded in an electrostatic crystal field by employing cluster charges
or modelled using implicit solvation models, depending on the software used.
The following options were used:
   SOFTWARE:       ORCA 5.0
   PARTITIONING:   NoSpherA2
   INT ACCURACY:   Normal
   METHOD:         R2SCAN
   BASIS SET:      x2c-TZVP
   CHARGE:         0
   MULTIPLICITY:   3
   RELATIVISTIC:   DKH2
   DATE:           2024-10-07_14-52-01
;
_olex2_submission_special_instructions 'No special instructions were received'

loop_
_space_group_symop_id
_space_group_symop_operation_xyz
1 x,y,z
2 -y+1/2,x,z
3 y,-x+1/2,z
4 x,-y+1/2,-z+1/2
5 -x+1/2,y,-z+1/2
6 -x+1/2,-y+1/2,z
7 y,x,-z+1/2
8 -y+1/2,-x+1/2,-z+1/2
9 -x,-y,-z
10 y-1/2,-x,-z
11 -y,x-1/2,-z
12 -x,y-1/2,z-1/2
13 x-1/2,-y,z-1/2
14 x-1/2,y-1/2,-z
15 -y,-x,z-1/2
16 y-1/2,x-1/2,z-1/2

loop_
_atom_site_label
_atom_site_type_symbol
_atom_site_fract_x
_atom_site_fract_y
_atom_site_fract_z
_atom_site_U_iso_or_equiv
_atom_site_adp_type
_atom_site_occupancy
_atom_site_site_symmetry_order
_atom_site_refinement_flags_posn
_atom_site_refinement_flags_adp
_atom_site_refinement_flags_occupancy
I001 I 0.75 0.75 0.534011(5) 0.011408(16) Uani 1.000000 4 S T P
Ni02 Ni 0.75 0.75 0.25 0.00849(3) Uani 1.000000 8 S T P
N003 N 0.62478(3) 0.62478(3) 0.25 0.01037(7) Uani 1.000000 2 S T P
C004 C 0.63456(3) 0.53345(3) 0.32652(4) 0.01131(6) Uani 1.000000 1 . . .
H004 H 0.7076(7) 0.5304(7) 0.3873(7) 0.0286(19) Uani 1.000000 1 . . .
C005 C 0.55611(3) 0.44801(3) 0.32842(4) 0.01223(6) Uani 1.000000 1 . . .
C006 C 0.46085(3) 0.46085(3) 0.25 0.01340(9) Uani 1.000000 2 S T P
H006 H 0.3979(7) 0.3979(7) 0.25 0.027(3) Uani 1.000000 2 S T P
C007 C 0.57481(4) 0.34663(4) 0.41359(5) 0.01900(8) Uani 1.000000 1 . . .
H00a H 0.6481(10) 0.3048(10) 0.3860(12) 0.078(4) Uani 1.000000 1 . . .
H00b H 0.5809(14) 0.3647(9) 0.5151(11) 0.080(4) Uani 1.000000 1 . . .
H00c H 0.5122(10) 0.2875(10) 0.3999(12) 0.072(4) Uani 1.000000 1 . . .

loop_
_atom_site_aniso_label
_atom_site_aniso_U_11
_atom_site_aniso_U_22
_atom_site_aniso_U_33
_atom_site_aniso_U_12
_atom_site_aniso_U_13
_atom_site_aniso_U_23
I001 0.011246(19) 0.011246(19) 0.01173(2) -0.000000 -0.000000 0.000000
Ni02 0.00651(3) 0.00651(3) 0.01246(6) -0.000000 -0.000000 0.000000
N003 0.00864(11) 0.00864(11) 0.01383(18) -0.00170(14) -0.00219(9) 0.00219(9)
C004 0.01020(13) 0.00935(13) 0.01438(14) -0.00151(10) -0.00278(11) 0.00248(11)
H004 0.029(5) 0.023(4) 0.033(5) -0.004(4) -0.007(4) 0.002(4)
C005 0.01205(14) 0.00969(13) 0.01494(14) -0.00245(11) -0.00203(12) 0.00336(11)
C006 0.01162(13) 0.01162(13) 0.0170(2) -0.00390(17) -0.00274(12) 0.00274(12)
H006 0.028(4) 0.028(4) 0.026(6) -0.008(6) -0.006(3) 0.006(3)
C007 0.01942(18) 0.01387(16) 0.02370(19) -0.00387(14) -0.00437(15) 0.00846(15)
H00a 0.075(9) 0.058(8) 0.101(10) 0.031(7) 0.032(7) 0.061(7)
H00b 0.167(15) 0.038(7) 0.035(5) -0.003(8) -0.029(7) 0.010(5)
H00c 0.072(9) 0.049(7) 0.093(9) -0.023(7) -0.045(7) 0.042(6)

loop_
_atom_type_symbol
_atom_type_scat_dispersion_real
_atom_type_scat_dispersion_imag
_atom_type_scat_source
_atom_type_scat_dispersion_source
C 0.00280 0.00150 'NoSpherA2: Chem.Sci. 2021, DOI:10.1039/D0SC05526C' 'Brennan, Cowan, Rev. Sci. Instrum., 1992, 63, 850'
H -0.00000 0.00000 'NoSpherA2: Chem.Sci. 2021, DOI:10.1039/D0SC05526C' 'Brennan, Cowan, Rev. Sci. Instrum., 1992, 63, 850'
I -0.48820 1.72290 'NoSpherA2: Chem.Sci. 2021, DOI:10.1039/D0SC05526C' 'Brennan, Cowan, Rev. Sci. Instrum., 1992, 63, 850'
N 0.00560 0.00310 'NoSpherA2: Chem.Sci. 2021, DOI:10.1039/D0SC05526C' 'Brennan, Cowan, Rev. Sci. Instrum., 1992, 63, 850'
Ni 0.34270 1.05690 'NoSpherA2: Chem.Sci. 2021, DOI:10.1039/D0SC05526C' 'Brennan, Cowan, Rev. Sci. Instrum., 1992, 63, 850'

loop_
_geom_angle_atom_site_label_1
_geom_angle_atom_site_label_2
_geom_angle_atom_site_label_3
_geom_angle
_geom_angle_site_symmetry_1
_geom_angle_site_symmetry_3
_geom_angle_publ_flag
I001 Ni02 I001 180.0 4_565 . ?
N003 Ni02 I001 90.0 . 4_565 ?
N003 Ni02 I001 90.0 3_565 . ?
N003 Ni02 I001 90.0 6_665 . ?
N003 Ni02 I001 90.0 2_655 . ?
N003 Ni02 I001 90.0 6_665 4_565 ?
N003 Ni02 I001 90.0 3_565 4_565 ?
N003 Ni02 I001 90.0 . . ?
N003 Ni02 I001 90.0 2_655 4_565 ?
N003 Ni02 N003 90.0 2_655 . ?
N003 Ni02 N003 180.0 3_565 2_655 ?
N003 Ni02 N003 90.0 3_565 . ?
N003 Ni02 N003 180.0 . 6_665 ?
N003 Ni02 N003 90.0 2_655 6_665 ?
N003 Ni02 N003 90.0 3_565 6_665 ?
C004 N003 Ni02 121.08(2) 7 6_665 ?
C004 N003 Ni02 121.08(2) . 6_665 ?
C004 N003 C004 117.84(5) . 7 ?
H004 C004 N003 115.1(4) . 7 ?
C005 C004 N003 123.42(4) . 7 ?
C005 C004 H004 121.5(4) . . ?
C006 C005 C004 117.75(4) 7 . ?
C007 C005 C004 120.25(4) . . ?
C007 C005 C006 122.00(4) . 7 ?
C005 C006 C005 119.76(5) . 7 ?
H006 C006 C005 120.12(3) . 7 ?
H006 C006 C005 120.12(3) . . ?
H00a C007 C005 111.4(5) . . ?
H00b C007 C005 113.2(6) . . ?
H00b C007 H00a 107.2(11) . . ?
H00c C007 C005 111.7(5) . . ?
H00c C007 H00a 104.1(10) . . ?
H00c C007 H00b 108.7(10) . . ?

loop_
_geom_bond_atom_site_label_1
_geom_bond_atom_site_label_2
_geom_bond_distance
_geom_bond_site_symmetry_2
_geom_bond_publ_flag
I001 Ni02 2.83715(5) 4_565 ?
Ni02 N003 2.1291(5) . ?
Ni02 N003 2.1291(5) 3_565 ?
Ni02 N003 2.1291(5) 6_665 ?
Ni02 N003 2.1291(5) 2_655 ?
N003 C004 1.3431(4) 7 ?
N003 C004 1.3431(4) . ?
C004 H004 1.068(8) . ?
C004 C005 1.3948(5) . ?
C005 C006 1.3962(5) 7 ?
C005 C007 1.5033(6) . ?
C006 H006 1.071(12) . ?
C007 H00a 1.051(11) . ?
C007 H00b 1.040(11) . ?
C007 H00c 1.045(11) . ?

loop_
_geom_torsion_atom_site_label_1
_geom_torsion_atom_site_label_2
_geom_torsion_atom_site_label_3
_geom_torsion_atom_site_label_4
_geom_torsion
_geom_torsion_site_symmetry_1
_geom_torsion_site_symmetry_2
_geom_torsion_site_symmetry_3
_geom_torsion_site_symmetry_4
_geom_torsion_publ_flag
Ni02 N003 C004 C005 -178.75(3) 8_665 7 . . ?
Ni02 N003 C004 C005 -178.75(3) 5_655 7 . . ?
Ni02 N003 C004 C005 -178.75(3) 2_655 . . . ?
Ni02 N003 C004 C005 -178.75(3) 6_665 . . . ?
Ni02 N003 C004 C005 -178.75(3) 3_565 . . . ?
Ni02 N003 C004 C005 -178.75(3) . . 7 7 ?
Ni02 N003 C004 C005 -178.75(3) . . . . ?
Ni02 N003 C004 C005 -178.75(3) 4_565 7 . . ?
N003 C004 C005 C006 -2.41(4) . 7 7 . ?
N003 C004 C005 C006 -2.41(4) . . . 7 ?
N003 C004 C005 C007 178.04(4) 7 . . . ?
N003 C004 C005 C007 178.04(4) . . . . ?
C004 C005 C006 C005 1.12(6) . . 7 7 ?
C005 C006 C005 C007 -179.34(3) 7 . . . ?
